data_4313134
loop_
_publ_author_name
'Mohammed Fettouhi'
'Bassam El Ali'
'Mohammed Morsy'
'St\'ephane Golhen'
'Lahc\`ene Ouahab'
'Boris Le Guennic'
'Jean-Yves Saillard'
'Nathalie Daro'
'Jean-Pascal Sutter'
'Edmond Amouyal'

_publ_section_title
;
 Metal-Dependent Ferro- Versus Antiferromagnetic Interactions in Molecular
 Crystals of Square Planar {M(II) Imino-Nitroxide Radical} Complexes (M =
 Pt, Pd)
;
_journal_name_full 'Inorganic Chemistry'
_journal_page_first 1316
_journal_page_last 1321
_journal_paper_doi 10.1021/ic0255813
_journal_volume 42
_journal_year 2003
_chemical_formula_sum 'C12 H16 Cl2 N3 O Pt'
_chemical_formula_weight 484.27
_chemical_name_systematic
; 
 ? 
;
_space_group_IT_number 14
_symmetry_cell_setting monoclinic
_symmetry_space_group_name_Hall '-P 2yn'
_symmetry_space_group_name_H-M 'P 1 21/n 1'
_atom_sites_solution_hydrogens geom
_atom_sites_solution_primary direct
_atom_sites_solution_secondary difmap
_audit_creation_method SHELXL-97
_cell_angle_alpha 90.00
_cell_angle_beta 90.732(13)
_cell_angle_gamma 90.00
_cell_formula_units_Z 4
_cell_length_a 7.906(2)
_cell_length_b 17.872(9)
_cell_length_c 10.357(3)
_cell_measurement_reflns_used 25
_cell_measurement_temperature 293(2)
_cell_measurement_theta_max 22.48
_cell_measurement_theta_min 9.86
_cell_volume 1463.3(9)
_computing_cell_refinement 'Nonius CAD4'
_computing_data_collection 'Nonius CAD4'
_computing_data_reduction MolEN
_computing_structure_refinement 'SHELXL-97 (Sheldrick, 1997)'
_computing_structure_solution 'SHELXS-97 (Sheldrick, 1990)'
_diffrn_ambient_temperature 293(2)
_diffrn_measured_fraction_theta_full 0.997
_diffrn_measured_fraction_theta_max 0.997
_diffrn_measurement_device 'Enraf-Nonius CAD4'
_diffrn_measurement_method \q-2\q
_diffrn_radiation_monochromator graphite
_diffrn_radiation_source 'fine-focus sealed tube'
_diffrn_radiation_type MoK\a
_diffrn_radiation_wavelength 0.71073
_diffrn_reflns_av_R_equivalents 0.0253
_diffrn_reflns_av_sigmaI/netI 0.0364
_diffrn_reflns_limit_h_max 10
_diffrn_reflns_limit_h_min 0
_diffrn_reflns_limit_k_max 23
_diffrn_reflns_limit_k_min 0
_diffrn_reflns_limit_l_max 13
_diffrn_reflns_limit_l_min -13
_diffrn_reflns_number 3757
_diffrn_reflns_theta_full 27.96
_diffrn_reflns_theta_max 27.96
_diffrn_reflns_theta_min 2.27
_diffrn_standards_interval_count 250
_diffrn_standards_interval_time 3600
_diffrn_standards_number 3
_exptl_absorpt_coefficient_mu 9.949
_exptl_absorpt_correction_type none
_exptl_crystal_density_diffrn 2.198
_exptl_crystal_density_method 'not measured'
_exptl_crystal_F_000 916
_refine_diff_density_max 2.642
_refine_diff_density_min -1.782
_refine_diff_density_rms 0.220
_refine_ls_extinction_method none
_refine_ls_goodness_of_fit_ref 1.039
_refine_ls_hydrogen_treatment mixed
_refine_ls_matrix_type full
_refine_ls_number_parameters 176
_refine_ls_number_reflns 3516
_refine_ls_number_restraints 0
_refine_ls_restrained_S_all 1.039
_refine_ls_R_factor_all 0.0762
_refine_ls_R_factor_gt 0.0381
_refine_ls_shift/su_max 0.001
_refine_ls_shift/su_mean 0.000
_refine_ls_structure_factor_coef Fsqd
_refine_ls_weighting_details 'calc w=1/[\s^2^(Fo^2^)+(0.0573P)^2^+0.0000P] where P=(Fo^2^+2Fc^2^)/3'
_refine_ls_weighting_scheme calc
_refine_ls_wR_factor_gt 0.0870
_refine_ls_wR_factor_ref 0.0977
_reflns_number_gt 2406
_reflns_number_total 3516
_reflns_threshold_expression >2sigma(I)
_cod_data_source_file ic0255813-2_s1_1.cif
_cod_data_source_block 1
_cod_depositor_comments
;
The following automatic conversions were performed:

'_symmetry_cell_setting' value 'Monoclinic' changed to 'monoclinic'
according to the built-in table from CIF Core dictionary named
'cif_core.dic' version 2.4.1 from
2010-06-29.

'_exptl_absorpt_correction_type' value 'None' changed to
'none' according to the built-in table from CIF Core dictionary named
'cif_core.dic' version 2.4.1 from 2010-06-29.

Automatic conversion script
Id: cif_fix_values 1646 2011-03-28 12:23:43Z adriana 
;
_cod_database_code 4313134

loop_
_symmetry_equiv_pos_as_xyz
'x, y, z'
'x+1/2, -y+1/2, z+1/2'
'-x, -y, -z'
'-x-1/2, y-1/2, -z-1/2'

loop_
_atom_site_label
_atom_site_type_symbol
_atom_site_fract_x
_atom_site_fract_y
_atom_site_fract_z
_atom_site_U_iso_or_equiv
_atom_site_adp_type
_atom_site_occupancy
_atom_site_symmetry_multiplicity
_atom_site_calc_flag
_atom_site_refinement_flags
_atom_site_disorder_assembly
_atom_site_disorder_group
Pt Pt 0.73924(3) 0.004915(12) 0.42343(2) 0.04143(11) Uani 1 1 d . . .
Cl1 Cl 0.7660(4) 0.01996(11) 0.20527(19) 0.0717(6) Uani 1 1 d . . .
Cl2 Cl 0.7073(3) 0.13272(10) 0.4373(2) 0.0751(7) Uani 1 1 d . . .
N1 N 0.7262(8) -0.0122(3) 0.6135(6) 0.0443(13) Uani 1 1 d . . .
N2 N 0.7647(7) -0.1060(3) 0.4308(5) 0.0410(13) Uani 1 1 d . . .
N3 N 0.7890(7) -0.2086(3) 0.5531(5) 0.0426(12) Uani 1 1 d . . .
O1 O 0.7985(7) -0.2484(3) 0.6554(4) 0.0591(14) Uani 1 1 d . . .
C1 C 0.6997(10) 0.0409(4) 0.7081(7) 0.057(2) Uani 1 1 d . . .
H1 H 0.6785 0.0900 0.6833 0.069 Uiso 1 1 calc R . .
C2 C 0.7035(11) 0.0241(5) 0.8340(9) 0.069(2) Uani 1 1 d . . .
H2 H 0.6818 0.0614 0.8941 0.083 Uiso 1 1 calc R . .
C3 C 0.7385(11) -0.0466(5) 0.8758(8) 0.071(3) Uani 1 1 d . . .
H3 H 0.7469 -0.0570 0.9637 0.085 Uiso 1 1 calc R . .
C4 C 0.7615(9) -0.1028(4) 0.7858(6) 0.0511(17) Uani 1 1 d . . .
H4 H 0.7794 -0.1521 0.8110 0.061 Uiso 1 1 calc R . .
C5 C 0.7566(8) -0.0828(3) 0.6577(6) 0.0398(14) Uani 1 1 d . . .
C6 C 0.7693(7) -0.1328(3) 0.5491(6) 0.0375(13) Uani 1 1 d . . .
C7 C 0.7823(8) -0.2415(3) 0.4215(6) 0.0403(14) Uani 1 1 d . . .
C8 C 0.7896(8) -0.1682(3) 0.3353(6) 0.0403(14) Uani 1 1 d . . .
C9 C 0.6175(9) -0.2845(4) 0.4118(7) 0.0593(19) Uani 1 1 d . . .
H9A H 0.6161 -0.3228 0.4766 0.089 Uiso 1 1 calc R . .
H9B H 0.6074 -0.3069 0.3278 0.089 Uiso 1 1 calc R . .
H9C H 0.5245 -0.2509 0.4247 0.089 Uiso 1 1 calc R . .
C10 C 0.9326(9) -0.2946(4) 0.4072(7) 0.061(2) Uani 1 1 d . . .
H10A H 1.0358 -0.2678 0.4241 0.091 Uiso 1 1 calc R . .
H10B H 0.9338 -0.3141 0.3209 0.091 Uiso 1 1 calc R . .
H10C H 0.9225 -0.3350 0.4675 0.091 Uiso 1 1 calc R . .
C11 C 0.6572(11) -0.1666(4) 0.2307(7) 0.071(2) Uani 1 1 d . . .
H11A H 0.5472 -0.1639 0.2687 0.107 Uiso 1 1 calc R . .
H11B H 0.6650 -0.2113 0.1796 0.107 Uiso 1 1 calc R . .
H11C H 0.6744 -0.1237 0.1767 0.107 Uiso 1 1 calc R . .
C12 C 0.9637(10) -0.1551(4) 0.2770(7) 0.070(2) Uani 1 1 d . . .
H12A H 0.9588 -0.1127 0.2203 0.106 Uiso 1 1 calc R . .
H12B H 0.9970 -0.1986 0.2292 0.106 Uiso 1 1 calc R . .
H12C H 1.0448 -0.1458 0.3449 0.106 Uiso 1 1 calc R . .

loop_
_atom_site_aniso_label
_atom_site_aniso_U_11
_atom_site_aniso_U_22
_atom_site_aniso_U_33
_atom_site_aniso_U_23
_atom_site_aniso_U_13
_atom_site_aniso_U_12
Pt 0.05521(17) 0.03281(14) 0.03621(14) 0.00046(10) -0.00224(10) -0.00547(12)
Cl1 0.125(2) 0.0488(9) 0.0417(10) 0.0089(8) -0.0015(11) -0.0069(11)
Cl2 0.127(2) 0.0348(8) 0.0634(13) 0.0017(8) -0.0059(13) -0.0001(10)
N1 0.049(3) 0.042(3) 0.042(3) -0.008(2) 0.001(2) -0.011(2)
N2 0.052(4) 0.036(3) 0.035(3) -0.004(2) 0.002(2) -0.006(2)
N3 0.049(3) 0.041(3) 0.038(3) -0.001(2) 0.002(2) 0.003(2)
O1 0.087(4) 0.052(3) 0.038(3) 0.014(2) 0.006(3) 0.008(3)
C1 0.077(6) 0.043(4) 0.052(4) -0.018(3) 0.013(4) -0.006(4)
C2 0.086(7) 0.063(5) 0.060(5) -0.024(4) 0.022(5) -0.004(5)
C3 0.091(7) 0.087(6) 0.035(4) -0.009(4) 0.020(4) -0.017(5)
C4 0.057(4) 0.059(4) 0.037(4) 0.000(3) 0.001(3) -0.006(3)
C5 0.034(3) 0.044(3) 0.042(3) -0.007(3) 0.005(3) -0.007(3)
C6 0.038(3) 0.038(3) 0.037(3) -0.001(2) 0.000(3) -0.006(3)
C7 0.043(4) 0.037(3) 0.041(3) -0.003(2) 0.002(3) 0.002(2)
C8 0.051(4) 0.036(3) 0.034(3) -0.006(2) 0.003(3) 0.005(3)
C9 0.063(5) 0.052(4) 0.063(5) -0.003(4) 0.001(4) -0.009(4)
C10 0.066(5) 0.056(4) 0.060(5) -0.004(3) 0.007(4) 0.016(4)
C11 0.113(7) 0.049(4) 0.051(5) -0.001(3) -0.031(5) -0.001(4)
C12 0.077(6) 0.068(5) 0.067(5) 0.010(4) 0.034(5) 0.000(4)

loop_
_atom_type_symbol
_atom_type_description
_atom_type_scat_dispersion_real
_atom_type_scat_dispersion_imag
_atom_type_scat_source
C C 0.0033 0.0016 'International Tables Vol C Tables 4.2.6.8 and 6.1.1.4'
H H 0.0000 0.0000 'International Tables Vol C Tables 4.2.6.8 and 6.1.1.4'
N N 0.0061 0.0033 'International Tables Vol C Tables 4.2.6.8 and 6.1.1.4'
O O 0.0106 0.0060 'International Tables Vol C Tables 4.2.6.8 and 6.1.1.4'
Cl Cl 0.1484 0.1585 'International Tables Vol C Tables 4.2.6.8 and 6.1.1.4'
Pt Pt -1.7033 8.3905 'International Tables Vol C Tables 4.2.6.8 and 6.1.1.4'

loop_
_geom_angle_atom_site_label_1
_geom_angle_atom_site_label_2
_geom_angle_atom_site_label_3
_geom_angle
_geom_angle_site_symmetry_1
_geom_angle_site_symmetry_3
_geom_angle_publ_flag
N2 Pt N1 79.4(2) . . ?
N2 Pt Cl1 98.29(15) . . ?
N1 Pt Cl1 176.87(17) . . ?
N2 Pt Cl2 174.19(15) . . ?
N1 Pt Cl2 94.81(16) . . ?
Cl1 Pt Cl2 87.52(7) . . ?
C5 N1 C1 115.2(6) . . ?
C5 N1 Pt 117.6(4) . . ?
C1 N1 Pt 127.1(5) . . ?
C6 N2 C8 110.0(5) . . ?
C6 N2 Pt 113.5(4) . . ?
C8 N2 Pt 136.4(4) . . ?
O1 N3 C6 125.7(5) . . ?
O1 N3 C7 122.8(5) . . ?
C6 N3 C7 111.3(5) . . ?
C2 C1 N1 122.4(7) . . ?
C1 C2 C3 121.2(7) . . ?
C2 C3 C4 119.1(7) . . ?
C5 C4 C3 117.4(7) . . ?
N1 C5 C4 124.6(6) . . ?
N1 C5 C6 109.0(5) . . ?
C4 C5 C6 126.3(6) . . ?
N2 C6 N3 113.0(5) . . ?
N2 C6 C5 120.0(6) . . ?
N3 C6 C5 126.9(6) . . ?
N3 C7 C9 106.4(5) . . ?
N3 C7 C10 108.4(5) . . ?
C9 C7 C10 110.4(6) . . ?
N3 C7 C8 100.8(5) . . ?
C9 C7 C8 114.8(6) . . ?
C10 C7 C8 115.0(5) . . ?
N2 C8 C11 111.5(5) . . ?
N2 C8 C12 105.9(5) . . ?
C11 C8 C12 109.7(6) . . ?
N2 C8 C7 103.5(5) . . ?
C11 C8 C7 113.1(5) . . ?
C12 C8 C7 112.9(5) . . ?

loop_
_geom_bond_atom_site_label_1
_geom_bond_atom_site_label_2
_geom_bond_distance
_geom_bond_site_symmetry_2
_geom_bond_publ_flag
Pt N2 1.995(5) . ?
Pt N1 1.996(6) . ?
Pt Cl1 2.288(2) . ?
Pt Cl2 2.303(2) . ?
N1 C5 1.363(8) . ?
N1 C1 1.382(8) . ?
N2 C6 1.315(7) . ?
N2 C8 1.503(7) . ?
N3 O1 1.278(6) . ?
N3 C6 1.364(8) . ?
N3 C7 1.485(7) . ?
C1 C2 1.338(11) . ?
C2 C3 1.364(13) . ?
C3 C4 1.384(10) . ?
C4 C5 1.374(9) . ?
C5 C6 1.441(8) . ?
C7 C9 1.514(9) . ?
C7 C10 1.528(9) . ?
C7 C8 1.587(8) . ?
C8 C11 1.497(9) . ?
C8 C12 1.528(9) . ?
